data_2104197
loop_
_publ_author_name
'Cobo, Justo'
'Trilleras, Jorge'
'Quiroga, Jairo'
'Marchal, Antonio'
'Nogueras, Manuel'
'Low, John N.'
'Glidewell, Christopher'

_publ_section_title
;
 <i>N</i>^6^-Substituted 2-amino-4-chloro-5-formylpyrimidines: puckered
 <i>versus</i> planar pyrimidine rings, and hydrogen-bonded aggregation
 in zero, one, two and three dimensions
;
_journal_coeditor_code BM5057
_journal_issue 5
_journal_name_full 'Acta Crystallographica Section B'
_journal_page_first 596
_journal_page_last 609
_journal_paper_doi 10.1107/S0108768108019915
_journal_volume 64
_journal_year 2008
_chemical_formula_moiety 'C15 H12 Cl N5 O'
_chemical_formula_sum 'C15 H12 Cl N5 O'
_chemical_formula_weight 313.75
_chemical_name_systematic
;
 ?
;
_space_group_IT_number 14
_symmetry_cell_setting monoclinic
_symmetry_space_group_name_Hall '-P 2yn'
_symmetry_space_group_name_H-M 'P 1 21/n 1'
_atom_sites_solution_hydrogens geom
_atom_sites_solution_primary direct
_atom_sites_solution_secondary difmap
_cell_angle_alpha 90.00
_cell_angle_beta 93.549(6)
_cell_angle_gamma 90.00
_cell_formula_units_Z 4
_cell_length_a 7.5716(7)
_cell_length_b 16.6432(18)
_cell_length_c 10.9450(7)
_cell_measurement_reflns_used 3149
_cell_measurement_temperature 120(2)
_cell_measurement_theta_max 27.52
_cell_measurement_theta_min 3.08
_cell_volume 1376.6(2)
_computing_cell_refinement 'DIRAX/LSQ (Duisenberg et al., 2000)'
_computing_data_collection 'COLLECT (Hooft, 1999)'
_computing_data_reduction 'EVALCCD (Duisenberg et al., 2003)'
_computing_molecular_graphics 'PLATON (Spek, 2003)'
_computing_publication_material 'SHELXL-97 and PRPKAPPA (Ferguson, 1999)'
_computing_structure_refinement 'OSCAIL (McArdle, 2003) and SHELXL-97 (Sheldrick, 1997)'
_computing_structure_solution 'Sir2004 (Burla et al., 2005)'
_diffrn_ambient_temperature 120(2)
_diffrn_measured_fraction_theta_full 0.994
_diffrn_measured_fraction_theta_max 0.994
_diffrn_measurement_device_type 'Bruker-Nonius KappaCCD'
_diffrn_measurement_method '\f & \w scans'
_diffrn_radiation_monochromator graphite
_diffrn_radiation_source 'Bruker-Nonius FR591 rotating anode'
_diffrn_radiation_type 'Mo K\a'
_diffrn_radiation_wavelength 0.71073
_diffrn_reflns_av_R_equivalents 0.0568
_diffrn_reflns_av_sigmaI/netI 0.0356
_diffrn_reflns_limit_h_max 9
_diffrn_reflns_limit_h_min -9
_diffrn_reflns_limit_k_max 21
_diffrn_reflns_limit_k_min -21
_diffrn_reflns_limit_l_max 14
_diffrn_reflns_limit_l_min -14
_diffrn_reflns_number 32885
_diffrn_reflns_theta_full 27.52
_diffrn_reflns_theta_max 27.52
_diffrn_reflns_theta_min 3.08
_diffrn_standards_decay_% 0
_diffrn_standards_number 0
_exptl_absorpt_coefficient_mu 0.287
_exptl_absorpt_correction_T_max 0.972
_exptl_absorpt_correction_T_min 0.867
_exptl_absorpt_correction_type multi-scan
_exptl_absorpt_process_details 'SADABS 2.10 (Sheldrick, 2003)'
_exptl_crystal_colour colourless
_exptl_crystal_density_diffrn 1.514
_exptl_crystal_density_method 'not measured'
_exptl_crystal_description lath
_exptl_crystal_F_000 648
_exptl_crystal_size_max 0.51
_exptl_crystal_size_mid 0.25
_exptl_crystal_size_min 0.10
_refine_diff_density_max 0.362
_refine_diff_density_min -0.482
_refine_ls_extinction_method none
_refine_ls_goodness_of_fit_ref 1.110
_refine_ls_hydrogen_treatment constr
_refine_ls_matrix_type full
_refine_ls_number_parameters 199
_refine_ls_number_reflns 3149
_refine_ls_number_restraints 0
_refine_ls_restrained_S_all 1.110
_refine_ls_R_factor_all 0.0796
_refine_ls_R_factor_gt 0.0447
_refine_ls_shift/su_max 0.000
_refine_ls_shift/su_mean 0.000
_refine_ls_structure_factor_coef Fsqd
_refine_ls_weighting_details 'w=1/[\s^2^(Fo^2^)+(0.0507P)^2^+1.2389P] where P=(Fo^2^+2Fc^2^)/3'
_refine_ls_weighting_scheme calc
_refine_ls_wR_factor_gt 0.1000
_refine_ls_wR_factor_ref 0.1209
_reflns_number_gt 2236
_reflns_number_total 3149
_reflns_threshold_expression I>2\s(I)
_cod_data_source_file bm5057.cif
_cod_data_source_block X
_cod_depositor_comments
;
The following automatic conversions were performed:
'_exptl_absorpt_correction_type' value 'Multi-scan' changed to
'multi-scan' according to
'/home/saulius/struct/CIF-dictionaries/cif_core.dic' dictionary named
'cif_core.dic' version 2.4.1 from 2010-06-29.

Automatic conversion script
Id: cif_fix_enum 1527 2010-12-29 10:47:43Z saulius 

The following automatic conversions were performed:

'_exptl_absorpt_correction_type' value 'Multi-scan' changed to
'multi-scan' according to
/home/saulius/struct/CIF-dictionaries/cif_core.dic dictionary named
'cif_core.dic' version 2.4.1 from 2010-06-29.

Automatic conversion script
Id: cif_fix_values 1715 2011-07-08 13:25:40Z adriana 
;
_cod_original_sg_symbol_H-M 'P 21/n'
_cod_database_code 2104197

loop_
_symmetry_equiv_pos_as_xyz
'x, y, z'
'-x+1/2, y+1/2, -z+1/2'
'-x, -y, -z'
'x+1/2, -y+1/2, z+1/2'

loop_
_atom_site_type_symbol
_atom_site_label
_atom_site_fract_x
_atom_site_fract_y
_atom_site_fract_z
_atom_site_U_iso_or_equiv
_atom_site_adp_type
_atom_site_calc_flag
_atom_site_refinement_flags
_atom_site_occupancy
Cl Cl4 0.28800(8) 0.36592(3) 0.23753(5) 0.02223(16) Uani d . 1
O O51 0.1645(2) 0.13615(9) 0.38717(14) 0.0212(4) Uani d . 1
N N1 0.3950(2) 0.31159(10) 0.63242(16) 0.0174(4) Uani d . 1
N N2 0.5171(3) 0.43677(11) 0.64767(16) 0.0210(4) Uani d . 1
N N3 0.3967(2) 0.40048(10) 0.45792(16) 0.0171(4) Uani d . 1
N N61 0.2690(2) 0.18541(10) 0.61607(16) 0.0182(4) Uani d . 1
N N62 0.3305(2) 0.02393(11) 0.68429(16) 0.0186(4) Uani d . 1
C C2 0.4343(3) 0.38122(13) 0.57843(19) 0.0170(4) Uani d . 1
C C4 0.3260(3) 0.34162(13) 0.39188(19) 0.0170(4) Uani d . 1
C C5 0.2806(3) 0.26535(13) 0.43352(19) 0.0166(4) Uani d . 1
C C6 0.3158(3) 0.25521(12) 0.56319(19) 0.0162(4) Uani d . 1
C C51 0.2037(3) 0.20430(13) 0.3539(2) 0.0195(5) Uani d . 1
C C61 0.2949(3) 0.16556(13) 0.74230(19) 0.0166(4) Uani d . 1
C C62 0.3306(3) 0.08584(13) 0.7749(2) 0.0175(4) Uani d . 1
C C63 0.3638(3) 0.06497(14) 0.8970(2) 0.0211(5) Uani d . 1
C C64 0.3618(3) 0.12309(14) 0.9881(2) 0.0230(5) Uani d . 1
C C65 0.3172(3) 0.20096(14) 0.9559(2) 0.0227(5) Uani d . 1
C C66 0.2827(3) 0.22276(13) 0.8345(2) 0.0210(5) Uani d . 1
C C622 0.1825(3) -0.00186(13) 0.6163(2) 0.0196(5) Uani d . 1
C C623 0.2245(3) -0.07029(13) 0.5560(2) 0.0211(5) Uani d . 1
C C624 0.4045(3) -0.08700(13) 0.5875(2) 0.0228(5) Uani d . 1
C C625 0.4664(3) -0.02910(13) 0.6674(2) 0.0222(5) Uani d . 1
H H2A 0.5392 0.4259 0.7239 0.025 Uiso d R 1
H H2B 0.5399 0.4828 0.6166 0.025 Uiso d R 1
H H61 0.2321 0.1495 0.5641 0.022 Uiso d R 1
H H51 0.1817 0.2174 0.2699 0.023 Uiso calc R 1
H H63 0.3881 0.0106 0.9184 0.025 Uiso calc R 1
H H64 0.3907 0.1094 1.0712 0.028 Uiso calc R 1
H H65 0.3101 0.2404 1.0181 0.027 Uiso calc R 1
H H66 0.2507 0.2765 0.8142 0.025 Uiso calc R 1
H H622 0.0700 0.0237 0.6120 0.024 Uiso calc R 1
H H623 0.1472 -0.1010 0.5027 0.025 Uiso calc R 1
H H624 0.4706 -0.1307 0.5584 0.027 Uiso calc R 1
H H625 0.5828 -0.0259 0.7049 0.027 Uiso calc R 1

loop_
_atom_site_aniso_label
_atom_site_aniso_U_11
_atom_site_aniso_U_22
_atom_site_aniso_U_33
_atom_site_aniso_U_12
_atom_site_aniso_U_13
_atom_site_aniso_U_23
Cl4 0.0292(3) 0.0221(3) 0.0151(3) -0.0020(2) -0.0017(2) 0.0040(2)
O51 0.0244(9) 0.0175(8) 0.0210(8) -0.0033(6) -0.0031(6) -0.0002(6)
N1 0.0217(10) 0.0137(9) 0.0168(9) -0.0006(7) 0.0003(7) -0.0001(7)
N2 0.0321(11) 0.0165(9) 0.0143(9) -0.0030(8) -0.0006(8) 0.0016(7)
N3 0.0215(10) 0.0150(9) 0.0147(9) -0.0006(7) 0.0003(7) 0.0017(7)
N61 0.0259(11) 0.0130(9) 0.0155(9) -0.0008(7) -0.0001(7) 0.0010(7)
N62 0.0201(10) 0.0159(9) 0.0196(9) 0.0006(7) 0.0011(7) 0.0020(7)
C2 0.0181(11) 0.0164(10) 0.0166(10) 0.0029(8) 0.0023(8) -0.0004(8)
C4 0.0164(11) 0.0192(11) 0.0154(10) 0.0020(8) -0.0005(8) 0.0016(8)
C5 0.0176(11) 0.0175(11) 0.0147(10) 0.0001(8) -0.0001(8) 0.0004(8)
C6 0.0161(11) 0.0159(10) 0.0165(11) 0.0019(8) 0.0011(8) 0.0011(8)
C51 0.0195(12) 0.0211(12) 0.0175(11) -0.0001(9) -0.0010(9) 0.0019(9)
C61 0.0162(11) 0.0169(10) 0.0167(10) -0.0015(8) 0.0015(8) 0.0029(8)
C62 0.0175(11) 0.0165(10) 0.0184(10) -0.0020(9) 0.0008(8) -0.0023(8)
C63 0.0212(12) 0.0176(11) 0.0243(12) 0.0022(9) -0.0010(9) 0.0054(9)
C64 0.0254(13) 0.0288(12) 0.0145(10) -0.0031(10) -0.0008(9) 0.0022(9)
C65 0.0275(13) 0.0229(12) 0.0180(11) -0.0052(10) 0.0041(9) -0.0026(9)
C66 0.0272(13) 0.0153(11) 0.0211(11) -0.0002(9) 0.0056(9) 0.0014(9)
C622 0.0201(11) 0.0190(11) 0.0194(11) -0.0010(9) -0.0007(9) 0.0017(9)
C623 0.0278(13) 0.0185(11) 0.0170(11) -0.0020(9) 0.0009(9) 0.0001(9)
C624 0.0249(13) 0.0175(11) 0.0269(12) 0.0018(9) 0.0081(10) -0.0012(9)
C625 0.0209(12) 0.0199(11) 0.0256(12) 0.0037(9) 0.0010(9) 0.0016(9)

loop_
_atom_type_symbol
_atom_type_description
_atom_type_scat_dispersion_real
_atom_type_scat_dispersion_imag
_atom_type_scat_source
C C 0.0033 0.0016 'International Tables Vol C Tables 4.2.6.8 and 6.1.1.4'
H H 0.0000 0.0000 'International Tables Vol C Tables 4.2.6.8 and 6.1.1.4'
Cl Cl 0.1484 0.1585 'International Tables Vol C Tables 4.2.6.8 and 6.1.1.4'
N N 0.0061 0.0033 'International Tables Vol C Tables 4.2.6.8 and 6.1.1.4'
O O 0.0106 0.0060 'International Tables Vol C Tables 4.2.6.8 and 6.1.1.4'

loop_
_geom_angle_atom_site_label_1
_geom_angle_atom_site_label_2
_geom_angle_atom_site_label_3
_geom_angle
_geom_angle_publ_flag
C6 N1 C2 117.65(18) no
C2 N2 H2A 117.7 no
C2 N2 H2B 119.6 no
H2A N2 H2B 122.6 no
C4 N3 C2 114.16(18) no
C6 N61 C61 126.15(18) no
C6 N61 H61 113.4 no
C61 N61 H61 120.1 no
C622 N62 C625 108.57(18) no
C622 N62 C62 124.45(18) no
C625 N62 C62 125.90(19) no
N2 C2 N1 117.34(19) no
N2 C2 N3 116.70(19) no
N1 C2 N3 125.96(19) no
N3 C4 C5 126.74(19) no
N3 C4 Cl4 113.45(16) no
C5 C4 Cl4 119.81(16) no
C4 C5 C6 113.21(18) no
C4 C5 C51 122.83(19) no
C6 C5 C51 123.96(19) no
N1 C6 N61 118.93(18) no
N1 C6 C5 122.05(19) no
N61 C6 C5 119.01(19) no
O51 C51 C5 124.5(2) no
O51 C51 H51 117.7 no
C5 C51 H51 117.7 no
C66 C61 C62 118.97(19) no
C66 C61 N61 122.21(19) no
C62 C61 N61 118.80(19) no
C63 C62 C61 120.3(2) no
C63 C62 N62 118.65(19) no
C61 C62 N62 121.07(19) no
C62 C63 C64 120.5(2) no
C62 C63 H63 119.8 no
C64 C63 H63 119.8 no
C65 C64 C63 118.9(2) no
C65 C64 H64 120.5 no
C63 C64 H64 120.5 no
C64 C65 C66 121.3(2) no
C64 C65 H65 119.4 no
C66 C65 H65 119.4 no
C65 C66 C61 119.9(2) no
C65 C66 H66 120.1 no
C61 C66 H66 120.1 no
C623 C622 N62 108.4(2) no
C623 C622 H622 125.8 no
N62 C622 H622 125.8 no
C622 C623 C624 107.3(2) no
C622 C623 H623 126.4 no
C624 C623 H623 126.4 no
C625 C624 C623 107.8(2) no
C625 C624 H624 126.1 no
C623 C624 H624 126.1 no
C624 C625 N62 108.0(2) no
C624 C625 H625 126.0 no
N62 C625 H625 126.0 no

loop_
_geom_bond_atom_site_label_1
_geom_bond_atom_site_label_2
_geom_bond_distance
_geom_bond_publ_flag
Cl4 C4 1.744(2) no
O51 C51 1.233(3) no
N1 C6 1.326(3) no
N1 C2 1.343(3) no
N2 C2 1.328(3) no
N2 H2A 0.8599 no
N2 H2B 0.8599 no
N3 C4 1.312(3) no
N3 C2 1.370(3) no
N61 C6 1.355(3) no
N61 C61 1.422(3) no
N61 H61 0.86 no
N62 C622 1.375(3) no
N62 C625 1.377(3) no
N62 C62 1.430(3) no
C4 C5 1.399(3) no
C5 C6 1.438(3) no
C5 C51 1.438(3) no
C51 H51 0.95 no
C61 C66 1.395(3) no
C61 C62 1.396(3) no
C62 C63 1.389(3) no
C63 C64 1.390(3) no
C63 H63 0.95 no
C64 C65 1.379(3) no
C64 H64 0.95 no
C65 C66 1.386(3) no
C65 H65 0.95 no
C66 H66 0.95 no
C622 C623 1.364(3) no
C622 H622 0.95 no
C623 C624 1.413(3) no
C623 H623 0.95 no
C624 C625 1.365(3) no
C624 H624 0.95 no
C625 H625 0.95 no

loop_
_geom_hbond_atom_site_label_D
_geom_hbond_atom_site_label_H
_geom_hbond_atom_site_label_A
_geom_hbond_site_symmetry_A
_geom_hbond_distance_DH
_geom_hbond_distance_HA
_geom_hbond_distance_DA
_geom_hbond_angle_DHA
_geom_hbond_publ_flag
N2 H2A O51 4_555 0.86 2.22 3.038(2) 158 no
N2 H2B N3 3_666 0.86 2.17 3.032(3) 178 no
N61 H61 O51 . 0.86 1.98 2.707(2) 141 no

loop_
_geom_torsion_atom_site_label_1
_geom_torsion_atom_site_label_2
_geom_torsion_atom_site_label_3
_geom_torsion_atom_site_label_4
_geom_torsion
_geom_torsion_publ_flag
C6 N1 C2 N2 -178.58(19) no
C6 N1 C2 N3 1.5(3) no
C4 N3 C2 N2 175.57(19) no
C4 N3 C2 N1 -4.5(3) no
C2 N3 C4 C5 2.9(3) no
C2 N3 C4 Cl4 -177.37(15) no
N3 C4 C5 C6 1.2(3) no
Cl4 C4 C5 C6 -178.50(16) no
N3 C4 C5 C51 -179.8(2) no
Cl4 C4 C5 C51 0.5(3) no
C2 N1 C6 N61 -177.72(19) no
C2 N1 C6 C5 3.3(3) no
C61 N61 C6 N1 0.6(3) no
C61 N61 C6 C5 179.6(2) no
C4 C5 C6 N1 -4.5(3) no
C51 C5 C6 N1 176.5(2) no
C4 C5 C6 N61 176.52(19) no
C51 C5 C6 N61 -2.4(3) no
C4 C5 C51 O51 178.9(2) no
C6 C5 C51 O51 -2.2(4) no
C6 N61 C61 C66 35.0(3) no
C6 N61 C61 C62 -146.3(2) no
C66 C61 C62 C63 -3.9(3) no
N61 C61 C62 C63 177.3(2) no
C66 C61 C62 N62 175.0(2) no
N61 C61 C62 N62 -3.8(3) no
C622 N62 C62 C63 111.5(2) no
C625 N62 C62 C63 -55.3(3) no
C622 N62 C62 C61 -67.4(3) no
C625 N62 C62 C61 125.9(2) no
C61 C62 C63 C64 0.1(3) no
N62 C62 C63 C64 -178.8(2) no
C62 C63 C64 C65 3.3(3) no
C63 C64 C65 C66 -3.0(4) no
C64 C65 C66 C61 -0.8(4) no
C62 C61 C66 C65 4.2(3) no
N61 C61 C66 C65 -177.0(2) no
C625 N62 C622 C623 -0.5(2) no
C62 N62 C622 C623 -169.19(19) no
N62 C622 C623 C624 -0.2(2) no
C622 C623 C624 C625 0.9(3) no
C623 C624 C625 N62 -1.2(3) no
C622 N62 C625 C624 1.1(2) no
C62 N62 C625 C624 169.5(2) no

loop_
_cod_related_entry_id
_cod_related_entry_database
_cod_related_entry_code
1 ChemSpider 30654524
